data_2006605
loop_
_publ_author_name
'Olszak, Tomasz A.'
'Grabowski, Mieczys\/law J. '
'St\;epie\'n,  Andrzej'
'Modranka, R.'
'Kostka, K.'

_publ_section_title
;
2H-1-Benzopyrans.
4-Chloro-3-methoxycarbonyl-2-dimethoxyphosphoryl-2H-1-benzopyran, (I)
and 4-Chloro-2-dimethoxyphosphoryl-2H-1-benzopyran, (II)
;
_journal_name_full 'Acta Crystallographica Section C'
_journal_page_first 1514
_journal_page_last 1516
_journal_paper_doi 10.1107/S010827019700735X
_journal_volume 53
_journal_year 1997
_chemical_formula_analytical 'C13 H14 O6 P1 Cl1'
_chemical_formula_moiety 'C13 H14 Cl1 O6 P1'
_chemical_formula_structural 'C13 H14 O6 P1 Cl1'
_chemical_formula_sum 'C13 H14 Cl O6 P'
_chemical_formula_weight 332.68
_chemical_melting_point 378(2)
_chemical_name_systematic
;
4-chloro-3-methoxycarbonyl-2-dimethoxyphosphoryl-2H-1-benzopyran
;
_space_group_IT_number 2
_symmetry_cell_setting triclinic
_symmetry_space_group_name_Hall '-P 1'
_symmetry_space_group_name_H-M 'P -1'
_cell_angle_alpha 96.620(10)
_cell_angle_beta 102.080(10)
_cell_angle_gamma 73.560(10)
_cell_formula_units_Z 2
_cell_length_a 9.0350(10)
_cell_length_b 12.5010(10)
_cell_length_c 6.9634(5)
_cell_measurement_reflns_used 22
_cell_measurement_temperature 293(2)
_cell_measurement_theta_max 41.59
_cell_measurement_theta_min 28.81
_cell_volume 736.31(12)
_computing_cell_refinement 'MSC/AFC Diffractometer Control Software'
_computing_data_collection
;MSC/AFC Diffractometer Control Software (Molecular Structure Corporation,
 1988)
;
_computing_data_reduction 'TEXSAN (Molecular Structure Corporation, 1989)'
_computing_molecular_graphics 'ORTEX  (McArdle, 1995)'
_computing_publication_material 'PARST (Nardelli, 1993)'
_computing_structure_refinement 'SHELXL93 (Sheldrick, 1993)'
_computing_structure_solution 'SHELXS86 (Sheldrick, 1990)'
_diffrn_ambient_temperature 293(2)
_diffrn_measurement_device 'AFC5S Rigaku 4-Circle diffractometer'
_diffrn_measurement_method '\w scans'
_diffrn_radiation_monochromator ' graphite '
_diffrn_radiation_source 'fine-focus sealed tube'
_diffrn_radiation_type CuK\a
_diffrn_radiation_wavelength 1.54178
_diffrn_reflns_av_R_equivalents 0.0152
_diffrn_reflns_limit_h_max 10
_diffrn_reflns_limit_h_min -10
_diffrn_reflns_limit_k_max 14
_diffrn_reflns_limit_k_min -14
_diffrn_reflns_limit_l_max 7
_diffrn_reflns_limit_l_min -7
_diffrn_reflns_number 4374
_diffrn_reflns_theta_max 60.08
_diffrn_reflns_theta_min 3.69
_diffrn_standards_decay_% <2
_diffrn_standards_interval_count 150
_diffrn_standards_number 3
_exptl_absorpt_coefficient_mu 3.564
_exptl_absorpt_correction_T_max 0.700
_exptl_absorpt_correction_T_min 0.587
_exptl_absorpt_correction_type 'empirical \y scan (North, Phillips & Mathews, 1968)'
_exptl_crystal_colour 'light yellow'
_exptl_crystal_density_diffrn 1.5006
_exptl_crystal_density_meas 1.490
_exptl_crystal_density_method flotation
_exptl_crystal_description prism
_exptl_crystal_F_000 344
_exptl_crystal_size_max 0.2
_exptl_crystal_size_mid 0.2
_exptl_crystal_size_min 0.1
_refine_diff_density_max 0.272
_refine_diff_density_min -0.320
_refine_ls_extinction_coef 0.0062(7)
_refine_ls_extinction_method SHELXL
_refine_ls_goodness_of_fit_all 1.038
_refine_ls_goodness_of_fit_obs 1.195
_refine_ls_hydrogen_treatment
;
 Methyl H atoms refined as a rigid body, other H atoms refined isotropically
;
_refine_ls_matrix_type full
_refine_ls_number_parameters 239
_refine_ls_number_reflns 2183
_refine_ls_number_restraints 0
_refine_ls_restrained_S_all 1.054
_refine_ls_restrained_S_obs 1.195
_refine_ls_R_factor_all 0.0444
_refine_ls_R_factor_obs .0328
_refine_ls_shift/esd_max -0.228
_refine_ls_shift/esd_mean 0.010
_refine_ls_structure_factor_coef Fsqd
_refine_ls_weighting_details 'w = 1/[\s^2^(Fo^2^)+(0.0537P)^2^] where P = (Fo^2^+2Fc^2^)/3'
_refine_ls_weighting_scheme calc
_refine_ls_wR_factor_all 0.0931
_refine_ls_wR_factor_obs .0901
_reflns_number_observed 1653
_reflns_number_total 2187
_reflns_observed_criterion I>2\s(I)
_cod_data_source_file na1207.cif
_cod_data_source_block I
_cod_depositor_comments
;
The following automatic conversions were performed:

'_chemical_melting_point' value '378(2) K' was changed to '378(2)' -
the value should be numeric and without a unit designator.

Automatic conversion script
Id: cif_fix_values 1646 2011-03-28 12:23:43Z adriana 

The following automatic conversions were performed:

'_chemical_melting_point' value '378(2) K' was changed to '378(2)' -
the value should be numeric and without a unit designator.

Automatic conversion script
Id: cif_fix_values 1715 2011-07-08 13:25:40Z adriana 

The following automatic conversions were performed:

'_refine_ls_weighting_scheme' value '
calc w = 1/[\s^2^(Fo^2^)+(0.0537P)^2^] where P = (Fo^2^+2Fc^2^)/3'
was changed to 'calc'. New tag '_refine_ls_weighting_details' was
created. The value of the new tag was set to 'w =
1/[\s^2^(Fo^2^)+(0.0537P)^2^] where P = (Fo^2^+2Fc^2^)/3'.

Automatic conversion script
Id: cif_fix_values 3143 2015-03-26 13:38:13Z robertas 
;
_cod_original_cell_volume 736.30(10)
_cod_original_sg_symbol_H-M 'P -1 '
_cod_original_formula_sum 'C13 H14 Cl1 O6 P1'
_cod_database_code 2006605

loop_
_symmetry_equiv_pos_as_xyz
'x, y, z'
'-x, -y, -z'

loop_
_atom_site_aniso_label
_atom_site_aniso_U_11
_atom_site_aniso_U_22
_atom_site_aniso_U_33
_atom_site_aniso_U_12
_atom_site_aniso_U_13
_atom_site_aniso_U_23
O1 .0480(10) .0397(9) .0390(9) .0078(7) .0085(8) -.0029(7)
C1 .0420(10) .0400(10) .0350(10) .0030(10) .0100(10) -.0060(10)
C2 .0350(10) .0380(10) .0410(10) .0090(10) .0050(10) -.0120(10)
C3 .0400(10) .0440(10) .0330(10) .0070(10) .0040(10) -.0180(10)
C9 .0420(10) .0370(10) .0390(10) .0020(10) .0090(10) -.0160(10)
C8 .0410(10) .0350(10) .0440(10) .0010(10) .0120(10) -.0150(10)
Cl .057(4) .068(5) .038(4) .008(3) -.003(3) -.020(3)
C15 .0390(10) .042(2) .056(2) .0070(10) .0060(10) -.0120(10)
O16 .0530(10) .0760(10) .0680(10) .0180(10) .0030(10) .0050(10)
O17 .0430(10) .0590(10) .0580(10) .000(9) .016(9) -.004(8)
C18 .048(2) .081(2) .095(3) -.012(2) .030(2) .001(2)
P10 .045(4) .046(4) .059(5) -.003(3) -.005(3) -.013(3)
O11 .0700(10) .0400(10) .106(2) -.0050(10) .0350(10) -.0160(10)
C12 .090(2) .049(2) .089(2) .003(2) .020(2) -.023(2)
O13A .066(3) .093(3) .056(2) -.011(2) -.014(2) -.004(2)
O13B .054(5) .077(6) .066(6) -.002(4) .000(4) -.019(4)
C14 .142(4) .122(4) .108(4) .048(3) -.068(3) -.045(3)
O23A .057(3) .064(3) .098(4) -.024(3) .037(3) -.026(2)
O23B .052(6) .061(5) .055(6) .003(5) .021(5) -.019(4)
C4 .053(2) .055(2) .045(2) -.0070(10) .0130(10) -.0210(10)
C5 .056(2) .058(2) .064(2) -.021(2) .026(2) -.020(2)
C6 .045(2) .042(2) .075(2) -.0050(10) .017(2) -.0090(10)
C7 .043(2) .043(2) .057(2) .0090(10) .0060(10) -.0110(10)

loop_
_atom_site_label
_atom_site_fract_x
_atom_site_fract_y
_atom_site_fract_z
_atom_site_U_iso_or_equiv
_atom_site_thermal_displace_type
_atom_site_calc_flag
_atom_site_calc_attached_atom
_atom_site_type_symbol
O1 -.1398(2) .89780(10) -.2591(2) .0434(6) aniso . . O
C1 -.0436(3) .7843(2) -.2415(4) .0395(9) aniso . . C
C2 .0749(3) .7673(2) -.0519(3) .0370(8) aniso . . C
C3 .0303(3) .8278(2) .1079(3) .0378(8) aniso . . C
C9 -.1177(3) .9152(2) .0939(3) .0380(9) aniso . . C
C8 -.1966(3) .9478(2) -.0932(3) .0385(8) aniso . . C
Cl .1458(7) .8119(6) .3393(9) .0552(3) aniso . . Cl
C15 .2306(3) .6868(2) -.0557(4) .0460(10) aniso . . C
O16 .3218(2) .6460(2) .0845(3) .0710(10) aniso . . O
O17 .2579(2) .6652(2) -.2396(3) .054(8) aniso . . O
C18 .4092(3) .5900(3) -.2603(5) .0780(10) aniso . . C
P10 -.1708(8) .6910(6) -.27520(10) .053(3) aniso . . P
O11 -.0468(2) .5767(2) -.2623(3) .070(9) aniso . . O
C12 -.0873(4) .4737(2) -.2661(5) .0740(10) aniso . . C
O13A -.2210(4) .6820(3) -.5106(5) .080(2) aniso . . O
O13B -.3300(10) .7299(7) -.4300(10) .068(4) aniso . . O
C14 -.3571(6) .7379(4) -.6167(7) .132(3) aniso . . C
O23A -.2876(6) .7187(5) -.1707(9) .070(2) aniso . . O
O23B -.255(2) .7000(10) -.076(2) .053(4) aniso . . O
C4 -.1808(3) .9733(2) .2547(4) .0500(10) aniso . . C
C5 -.3167(3) 1.0592(2) .2271(5) .0580(10) aniso . . C
C6 -.3907(3) 1.0911(2) .0412(5) .0540(10) aniso . . C
C7 -.3306(3) 1.0353(2) -.1195(4) .0480(10) aniso . . C
H181 .409(2) .584(2) -.4162(7) .079000 iso . C18 H
H182 .423(3) .5080(8) -.212(3) .079000 iso . C18 H
H183 .505(2) .623(2) -.182(2) .079000 iso . C18 H
H121 .0130(10) .4110(10) -.198(2) .076000 iso . C12 H
H122 -.124(2) .447(2) -.4170(10) .076000 iso . C12 H
H123 -.1820(10) .486(2) -.187(2) .076000 iso . C12 H
H141 -.432(3) .699(2) -.728(3) .132000 iso . C14 H
H142 -.2380(10) .686(2) -.599(5) .132000 iso . C14 H
H143 -.361(3) .8190(10) -.662(4) .132000 iso . C14 H
H1 .002(3) .770(2) -.352(3) .039(6) iso . . H
H4 -.125(3) .953(2) .378(4) .051(8) iso . . H
H5 -.354(3) 1.094(2) .339(4) .073(9) iso . . H
H6 -.486(3) 1.151(2) .019(4) .078(9) iso . . H
H7 -.376(3) 1.056(2) -.239(4) .046(7) iso . . H

loop_
_atom_type_symbol
_atom_type_description
_atom_type_scat_dispersion_real
_atom_type_scat_dispersion_imag
_atom_type_scat_source
C C 0.0181 0.0091 'International Tables Vol C Tables 4.2.6.8 and 6.1.1.4'
H H 0.0000 0.0000 'International Tables Vol C Tables 4.2.6.8 and 6.1.1.4'
O O 0.0492 0.0322 'International Tables Vol C Tables 4.2.6.8 and 6.1.1.4'
P P 0.2955 0.4335 'International Tables Vol C Tables 4.2.6.8 and 6.1.1.4'
Cl Cl 0.3639 0.7018 'International Tables Vol C Tables 4.2.6.8 and 6.1.1.4'

loop_
_geom_angle_atom_site_label_1
_geom_angle_atom_site_label_2
_geom_angle_atom_site_label_3
_geom_angle
_geom_angle_publ_flag
C1 O1 C8 115.3(2) yes
O1 C1 H1 104.0(10) no
O1 C1 P10 108.9(2) yes
O1 C1 C2 113.4(2) yes
P10 C1 H1 105.0(10) no
C2 C1 H1 113.0(10) no
C2 C1 P10 112.1(2) yes
C1 C2 C15 118.4(2) yes
C1 C2 C3 116.6(2) yes
C3 C2 C15 125.0(2) yes
C2 C3 Cl 122.6(2) yes
C2 C3 C9 121.3(2) yes
C9 C3 Cl 116.0(2) yes
C3 C9 C4 124.8(2) yes
C3 C9 C8 117.5(2) yes
C8 C9 C4 117.6(2) yes
O1 C8 C9 121.4(2) yes
C9 C8 C7 121.5(2) yes
O1 C8 C7 117.0(2) yes
C2 C15 O17 110.8(2) yes
C2 C15 O16 125.8(2) yes
O16 C15 O17 123.4(3) yes
C15 O17 C18 115.6(2) yes
O17 C18 H183 112.0(10) no
O17 C18 H182 112.0(10) no
O17 C18 H181 104.00 no
H182 C18 H183 109.0(10) no
H181 C18 H183 109.0(10) no
H181 C18 H182 109.0(10) no
C1 P10 O23B 110.9(4) no
C1 P10 O23A 116.7(3) no
C1 P10 O13B 114.2(3) no
C1 P10 O13A 101.5(2) no
C1 P10 O11 100.30(10) no
O23A P10 O23B 23.3(4) no
O13B P10 O23B 96.8(6) no
O13B P10 O23A 73.9(4) no
O13A P10 O23B 138.1(5) no
O13A P10 O23A 117.0(3) no
O13A P10 O13B 44.4(3) no
O11 P10 O23B 104.0(4) no
O11 P10 O23A 122.2(3) no
O11 P10 O13B 129.6(3) no
O11 P10 O13A 95.2(2) no
P10 O11 C12 122.6(2) yes
O11 C12 H123 109.0(10) no
O11 C12 H122 109.0(10) no
O11 C12 H121 110.0(10) no
H122 C12 H123 109.0(10) no
H121 C12 H123 109.0(10) no
H121 C12 H122 110.0(10) no
P10 O13A H142 171(2) no
P10 O13A C14 126.1(3) no
P10 O13A O13B 67.2(4) no
C14 O13A H142 52(2) no
O13B O13A H142 112(2) no
O13B O13A C14 60.1(5) no
P10 O13B O13A 68.4(4) no
O13A O13B H142 21.0(10) no
O13A O13B O23A 113.9(6) no
O13A O13B C14 65.1(5) no
P10 O13B H142 89.0(10) no
P10 O13B O23A 46.8(3) no
P10 O13B C14 132.2(7) no
O23A O13B H142 135.0(10) no
C14 O13B H142 44.0(10) no
C14 O13B O23A 178.9(8) no
O13A C14 O13B 54.8(4) no
O13B C14 H143 115.0(10) no
O13B C14 H142 81.0(10) no
O13B C14 H141 128.0(10) no
O13A C14 H143 116(2) no
O13A C14 H142 26.0(10) no
O13A C14 H141 124.0(10) no
H142 C14 H143 109(2) no
H141 C14 H143 109(2) no
H141 C14 H142 109(2) no
P10 O23A O13B 59.3(3) no
O13B O23A O23B 163.0(10) no
P10 O23A O23B 107.0(10) no
P10 O23B O23A 50.0(10) no
C9 C4 H4 117(2) no
C9 C4 C5 120.6(3) no
C5 C4 H4 123(2) no
C4 C5 H5 117(2) no
C4 C5 C6 120.7(3) no
C6 C5 H5 122(2) no
C5 C6 H6 122(2) no
C5 C6 C7 119.8(3) no
C7 C6 H6 118(2) no
C8 C7 C6 119.8(3) no
C6 C7 H7 120(2) no
C8 C7 H7 120(2) no
O13B H142 C14 55(2) no
O13A H142 C14 102(4) no
O13A H142 O13B 47(2) no

loop_
_geom_bond_atom_site_label_1
_geom_bond_atom_site_label_2
_geom_bond_distance
_geom_bond_publ_flag
O1 C1 1.442(2) yes
O1 C8 1.375(2) yes
C1 C2 1.509(3) yes
C1 P10 1.822(2) yes
C1 H1 .93(2) no
C2 C3 1.339(3) yes
C2 C15 1.483(3) yes
C3 C9 1.461(2) yes
C3 Cl 1.725(2) yes
C9 C8 1.393(3) yes
C9 C4 1.397(3) no
C8 C7 1.378(3) no
C15 O16 1.197(3) yes
C15 O17 1.338(3) yes
O17 C18 1.448(3) yes
C18 H181 1.080(7) no
C18 H182 1.080(10) no
C18 H183 1.080(10) no
P10 O11 1.5440(10) yes
P10 O13A 1.606(3) no
P10 O13B 1.592(7) no
P10 O23A 1.349(6) no
P10 O23B 1.700(10) no
O11 C12 1.431(4) yes
C12 H121 1.080(10) no
C12 H122 1.080(9) no
C12 H123 1.080(10) no
O13A O13B 1.208(9) no
O13A C14 1.342(5) no
O13A H142 .60(3) no
O13B C14 1.282(9) no
O13B O23A 1.780(10) no
O13B H142 1.54(3) no
C14 H141 1.08(2) no
C14 H142 1.080(10) no
C14 H143 1.08(2) no
O23A O23B .700(10) no
C4 C5 1.378(3) no
C4 H4 .92(2) no
C5 C6 1.374(4) no
C5 H5 .93(3) no
C6 C7 1.376(4) no
C6 H6 .96(2) no
C7 H7 .88(2) no

loop_
_geom_torsion_atom_site_label_1
_geom_torsion_atom_site_label_2
_geom_torsion_atom_site_label_3
_geom_torsion_atom_site_label_4
_geom_torsion
_geom_torsion_publ_flag
C1 O1 C8 C7 -156.3(2) no
C1 O1 C8 C9 26.9(3) no
C8 O1 C1 H1 -167.0(10) no
C8 O1 C1 P10 81.2(2) no
C8 O1 C1 C2 -44.4(3) no
O1 C1 P10 O11 177.1(2) no
O1 C1 P10 O13A 79.6(2) no
O1 C1 P10 O13B 34.7(4) no
O1 C1 P10 O23A -48.8(3) no
O1 C1 P10 O23B -73.5(5) no
O1 C1 C2 C3 34.8(3) no
O1 C1 C2 C15 -144.7(2) no
C2 C1 P10 O11 -56.6(2) no
C2 C1 P10 O13A -154.1(2) no
C2 C1 P10 O13B 161.0(4) no
C2 C1 P10 O23A 77.6(3) no
C2 C1 P10 O23B 52.8(5) no
P10 C1 C2 C15 91.5(2) no
P10 C1 C2 C3 -89.1(2) no
H1 C1 C2 C15 -26(2) no
H1 C1 C2 C3 153(2) no
H1 C1 P10 O23B 176(2) no
H1 C1 P10 O23A -158(2) no
H1 C1 P10 O13B -75(2) no
H1 C1 P10 O13A -30.0(10) no
H1 C1 P10 O11 66.0(10) no
C1 C2 C15 O16 -162.3(3) no
C1 C2 C15 O17 18.1(3) no
C1 C2 C3 C9 -7.1(3) no
C1 C2 C3 Cl 175.5(2) no
C3 C2 C15 O16 18.3(4) no
C3 C2 C15 O17 -161.3(2) no
C15 C2 C3 Cl -5.1(4) no
C15 C2 C3 C9 172.3(2) no
C2 C3 C9 C8 -11.8(3) no
C2 C3 C9 C4 172.6(3) no
Cl C3 C9 C4 -9.8(3) no
Cl C3 C9 C8 165.8(2) no
C3 C9 C8 O1 1.7(3) no
C3 C9 C4 C5 176.0(3) no
C3 C9 C4 H4 -1(2) no
C3 C9 C8 C7 -175.0(2) no
C4 C9 C8 O1 177.7(2) no
C8 C9 C4 C5 .4(4) no
C8 C9 C4 H4 -176(2) no
C4 C9 C8 C7 1.0(4) no
C9 C8 C7 H7 177(2) no
O1 C8 C7 H7 1(2) no
C9 C8 C7 C6 -1.2(4) no
O1 C8 C7 C6 -178.0(2) no
C2 C15 O17 C18 178.2(2) no
O16 C15 O17 C18 -1.5(4) no
C15 O17 C18 H181 -178.0(10) no
C15 O17 C18 H182 62.0(10) no
C15 O17 C18 H183 -60.0(10) no
C1 P10 O23B O23A 109.0(10) no
C1 P10 O23A O23B -80.0(10) no
C1 P10 O23A O13B 109.4(3) no
C1 P10 O13B C14 67.1(9) no
C1 P10 O13B O23A -112.5(3) no
C1 P10 O13B H142 78.0(10) no
C1 P10 O13B O13A 81.6(4) no
C1 P10 O13A O13B -112.9(5) no
C1 P10 O13A C14 -100.3(4) no
C1 P10 O11 C12 175.3(2) no
O13B P10 O23B O23A -9.0(10) no
O13A P10 O23B O23A -28(2) no
O11 P10 O23B O23A 144.0(10) no
O13B P10 O23A O23B 169.0(10) no
O13A P10 O23A O23B 159.0(10) no
O11 P10 O23A O23B 42.0(10) no
O23B P10 O23A O13B -169.0(10) no
O13A P10 O23A O13B -11.0(4) no
O11 P10 O23A O13B -127.1(4) no
O13A P10 O13B C14 -14.5(6) no
O11 P10 O13B C14 -61.0(10) no
O13A P10 O13B O23A 166.0(5) no
O11 P10 O13B O23A 118.7(4) no
O13A P10 O13B H142 -2.0(10) no
O11 P10 O13B H142 -50.0(10) no
O23B P10 O13B O13A -161.8(6) no
O23A P10 O13B O13A -166.0(5) no
O11 P10 O13B O13A -47.2(6) no
O11 P10 O13A O13B 145.4(5) no
O11 P10 O13A C14 158.1(4) no
O13A P10 O11 C12 -82.0(3) no
O13B P10 O11 C12 -51.0(5) no
O23A P10 O11 C12 44.6(4) no
O23B P10 O11 C12 60.5(5) no
O13B P10 O13A C14 12.7(5) no
O23A P10 O13A C14 27.8(5) no
O23A P10 O13A O13B 15.2(6) no
O23B P10 O13A C14 40.4(8) no
O23B P10 O13A O13B 27.7(8) no
O23A P10 O13B H142 -168.0(10) no
O23A P10 O13B C14 180.0(10) no
O23B P10 O13B H142 -164.0(10) no
O23B P10 O13B O23A 4.2(5) no
O23B P10 O13B C14 -176.3(9) no
P10 O11 C12 H121 -156.0(10) no
P10 O11 C12 H122 83.0(10) no
P10 O11 C12 H123 -36.0(10) no
P10 O13A C14 H141 -128(2) no
P10 O13A C14 H142 169(3) no
P10 O13A C14 H143 89(2) no
P10 O13A C14 O13B -13.5(6) no
P10 O13A O13B C14 168.2(5) no
P10 O13A O13B O23A -11.1(4) no
P10 O13A O13B H142 171(3) no
C14 O13A O13B P10 -168.2(5) no
H142 O13A O13B P10 -170(3) no
C14 O13A H142 O13B -2(3) no
O13B O13A H142 C14 3(3) no
O13B O13A C14 H141 -114(2) no
O13B O13A C14 H142 -176(3) no
O13B O13A C14 H143 103(2) no
H142 O13A C14 O13B 177(3) no
C14 O13A O13B H142 2(3) no
C14 O13A O13B O23A -179.4(8) no
H142 O13A O13B O23A 178(3) no
H142 O13A O13B C14 -1(3) no
H142 O13A C14 H143 -79(4) no
H142 O13A C14 H141 62(4) no
P10 O13B C14 O13A 14.9(6) no
P10 O13B H142 O13A 9(3) no
O13A O13B O23A P10 14.3(5) no
O23A O13B H142 O13A -1(4) no
C14 O13B H142 O13A 177(4) no
O13A O13B H142 C14 -176(4) no
P10 O13B H142 C14 -167.0(10) no
O13A O13B O23A O23B -23(5) no
P10 O13B O23A O23B -37(4) no
O13A O13B C14 H141 109(2) no
P10 O13B C14 H141 124(2) no
O13A O13B C14 H142 1.0(10) no
P10 O13B C14 H142 16(2) no
O13A O13B C14 H143 -105(2) no
P10 O13B C14 H143 -90(2) no
H142 O13B C14 O13A .0(10) no
H142 O13B O23A P10 15(2) no
O23A O13B H142 C14 -178.0(10) no
H142 O13B C14 H143 -106(2) no
H142 O13B C14 H141 108(2) no
H142 O13B O23A O23B -22(5) no
O13A C14 H142 O13B 2(3) no
O13B C14 H142 O13A -1(3) no
H141 C14 H142 O13A -128(3) no
H141 C14 H142 O13B -126(2) no
H143 C14 H142 O13B 113(2) no
H143 C14 H142 O13A 111(3) no
O13B O23A O23B P10 33(4) no
C9 C4 C5 C6 -1.6(5) no
C9 C4 C5 H5 179(2) no
H4 C4 C5 H5 -2(3) no
H4 C4 C5 C6 176(2) no
C4 C5 C6 C7 1.5(5) no
C4 C5 C6 H6 180(2) no
H5 C5 C6 H6 0(3) no
H5 C5 C6 C7 -178(2) no
C5 C6 C7 C8 -.1(4) no
C5 C6 C7 H7 -178(2) no
H6 C6 C7 C8 -178(2) no
H6 C6 C7 H7 3(3) no
